data_1511682
loop_
_publ_author_name
'Lindemann, A.'
'Doech, M.'
'Nilges, T.'
'Krebs, B.'
'Puetz, S.'
'Eckert, H.'
'Hammerschmidt, A.'

_publ_section_title
;
 Li7 B7 Se15: A novel selenoborate with a zeolite-like polymeric anion
 structure
;
_journal_name_full 'Solid State Sciences'
_journal_page_first 764
_journal_page_last 772
_journal_paper_doi 10.1016/j.solidstatesciences.2006.04.002
_journal_volume 8
_journal_year 2006
_chemical_formula_sum 'B7 Li7.2 Se15'
_chemical_name_systematic 'Li7.2 B7 Se15'
_space_group_IT_number 133
_symmetry_space_group_name_Hall '-P 4ac 2b'
_symmetry_space_group_name_H-M 'P 42/n b c :2'
_cell_angle_alpha 90
_cell_angle_beta 90
_cell_angle_gamma 90
_cell_formula_units_Z 4
_cell_length_a 11.412
_cell_length_b 11.412
_cell_length_c 16.4131
_cell_volume 2137.539
_citation_journal_id_ASTM SSSCFJ
_cod_data_source_file boron4-x_340.cif
_cod_data_source_block B7Li7.2Se15
_cod_database_code 1511682

loop_
_symmetry_equiv_pos_as_xyz
x,y,z
-y+1/2,x,z+1/2
-x+1/2,-y+1/2,z
y,-x+1/2,z+1/2
x,-y+1/2,-z
y,x,-z+1/2
-x+1/2,y,-z
-y+1/2,-x+1/2,-z+1/2
-x,-y,-z
y-1/2,-x,-z-1/2
x-1/2,y-1/2,-z
-y,x-1/2,-z-1/2
-x,y-1/2,z
-y,-x,z-1/2
x-1/2,-y,z
y-1/2,x-1/2,z-1/2

loop_
_atom_site_label
_atom_site_type_symbol
_atom_site_fract_x
_atom_site_fract_y
_atom_site_fract_z
_atom_site_occupancy
_atom_site_U_iso_or_equiv
B1 B+3 0.2445 1.0991 0.3286 1 0.0
B3 B+3 0.25 1.25 0.5 1 0.0
Se1 Se-2 0.1706 0.9595 0.2722 1 0.0
Li2 Li+1 0.25 0.565 0.5 0.76 0.0
Se4 Se-2 0.25 1.25 0.25 1 0.0
Se3 Se-2 -0.05671 0.91272 0.14479 1 0.0
Li3 Li+1 0.06 0.537 0.496 0.44 0.0
B2 B+3 -0.0028 0.9972 0.25 1 0.0
Se2 Se-2 0.14599 1.14299 0.42845 1 0.0
Li1 Li+1 0.2635 0.9513 0.1335 1 0.0
Se5 Se-1 0.14643 0.75 0.5 1 0.0
